data_7200935
loop_
_publ_author_name
'Baudron, St\'ephane A.'
'Salazar-Mendoza, Domingo'
'Hosseini, Mir Wais'

_publ_section_title
;
 Combination of primary amide and dipyrrin for the elaboration of
 extended architectures built upon both coordination and hydrogen
 bonding
;
_journal_issue 7
_journal_name_full CrystEngComm
_journal_page_first 1245
_journal_paper_doi 10.1039/b901167f
_journal_volume 11
_journal_year 2009
_chemical_formula_moiety 'C32 H24 Cu N6 O2, C2 H2 Cl6'
_chemical_formula_sum 'C34 H26 Cl6 Cu N6 O2'
_chemical_formula_weight 826.89
_chemical_name_systematic
;
?
;
_space_group_IT_number 15
_symmetry_cell_setting monoclinic
_symmetry_space_group_name_Hall '-C 2yc'
_symmetry_space_group_name_H-M 'C 1 2/c 1'
_atom_sites_solution_hydrogens geom
_atom_sites_solution_primary direct
_atom_sites_solution_secondary difmap
_audit_creation_method SHELXL-97
_cell_angle_alpha 90.00
_cell_angle_beta 106.103(3)
_cell_angle_gamma 90.00
_cell_formula_units_Z 4
_cell_length_a 22.9849(16)
_cell_length_b 16.1578(13)
_cell_length_c 10.2185(8)
_cell_measurement_reflns_used 1156
_cell_measurement_temperature 173(2)
_cell_measurement_theta_max 21.02
_cell_measurement_theta_min 2.38
_cell_volume 3646.1(5)
_computing_cell_refinement 'Bruker SMART'
_computing_data_collection 'Bruker SMART'
_computing_data_reduction 'Bruker SAINT'
_computing_molecular_graphics 'Bruker SHELXTL'
_computing_publication_material 'Bruker SHELXTL'
_computing_structure_refinement 'Bruker SHELXTL'
_computing_structure_solution 'Bruker SHELXTL'
_diffrn_ambient_temperature 173(2)
_diffrn_measured_fraction_theta_full 0.991
_diffrn_measured_fraction_theta_max 0.991
_diffrn_measurement_device_type 'CCD area detector'
_diffrn_measurement_method 'phi and omega scans'
_diffrn_radiation_monochromator graphite
_diffrn_radiation_source 'fine-focus sealed tube'
_diffrn_radiation_type MoK\a
_diffrn_radiation_wavelength 0.71073
_diffrn_reflns_av_R_equivalents 0.0730
_diffrn_reflns_av_sigmaI/netI 0.1071
_diffrn_reflns_limit_h_max 29
_diffrn_reflns_limit_h_min -29
_diffrn_reflns_limit_k_max 20
_diffrn_reflns_limit_k_min -20
_diffrn_reflns_limit_l_max 13
_diffrn_reflns_limit_l_min -13
_diffrn_reflns_number 13056
_diffrn_reflns_theta_full 27.51
_diffrn_reflns_theta_max 27.51
_diffrn_reflns_theta_min 1.56
_exptl_absorpt_coefficient_mu 1.079
_exptl_absorpt_correction_T_max 0.9683
_exptl_absorpt_correction_T_min 0.7378
_exptl_absorpt_correction_type multi-scan
_exptl_absorpt_process_details sadabs
_exptl_crystal_colour dark-red
_exptl_crystal_density_diffrn 1.506
_exptl_crystal_density_meas ?
_exptl_crystal_density_method .
_exptl_crystal_description rod
_exptl_crystal_F_000 1676
_exptl_crystal_size_max 0.30
_exptl_crystal_size_mid 0.07
_exptl_crystal_size_min 0.03
_refine_diff_density_max 0.673
_refine_diff_density_min -0.779
_refine_diff_density_rms 0.131
_refine_ls_extinction_coef 0.0031(5)
_refine_ls_extinction_expression Fc^*^=kFc[1+0.001xFc^2^\l^3^/sin(2\q)]^-1/4^
_refine_ls_extinction_method SHELXL
_refine_ls_goodness_of_fit_ref 0.980
_refine_ls_hydrogen_treatment riding
_refine_ls_matrix_type full
_refine_ls_number_parameters 251
_refine_ls_number_reflns 4151
_refine_ls_number_restraints 0
_refine_ls_restrained_S_all 0.980
_refine_ls_R_factor_all 0.1315
_refine_ls_R_factor_gt 0.0615
_refine_ls_shift/su_max 0.001
_refine_ls_shift/su_mean 0.000
_refine_ls_structure_factor_coef Fsqd
_refine_ls_weighting_details 'calc w=1/[\s^2^(Fo^2^)+(0.1073P)^2^+0.0000P] where P=(Fo^2^+2Fc^2^)/3'
_refine_ls_weighting_scheme calc
_refine_ls_wR_factor_gt 0.1498
_refine_ls_wR_factor_ref 0.2011
_reflns_number_gt 2249
_reflns_number_total 4151
_reflns_threshold_expression >2sigma(I)
_cod_data_source_file b901167f.txt
_cod_data_source_block compound4CHCl3
_cod_depositor_comments
;
The following automatic conversions were performed:
'_symmetry_cell_setting' value 'Monoclinic' changed to 'monoclinic'
according to '/home/saulius/struct/CIF-dictionaries/cif_core.dic'
dictionary named 'cif_core.dic' version 2.4.1 from 2010-06-29.

Automatic conversion script
Id: cif_fix_enum 1527 2010-12-29 10:47:43Z saulius 
;
_cod_original_sg_symbol_H-M 'C2/c '
_cod_database_code 7200935

loop_
_symmetry_equiv_pos_as_xyz
'x, y, z'
'-x, y, -z+1/2'
'x+1/2, y+1/2, z'
'-x+1/2, y+1/2, -z+1/2'
'-x, -y, -z'
'x, -y, z-1/2'
'-x+1/2, -y+1/2, -z'
'x+1/2, -y+1/2, z-1/2'

loop_
_atom_site_label
_atom_site_type_symbol
_atom_site_fract_x
_atom_site_fract_y
_atom_site_fract_z
_atom_site_U_iso_or_equiv
_atom_site_adp_type
_atom_site_occupancy
_atom_site_symmetry_multiplicity
_atom_site_calc_flag
_atom_site_refinement_flags
_atom_site_disorder_assembly
_atom_site_disorder_group
C1 C 0.06144(19) 0.7413(3) 0.1865(4) 0.0305(10) Uani 1 1 d . . .
H1 H 0.0253 0.7130 0.1511 0.037 Uiso 1 1 calc R . .
C2 C 0.1178(2) 0.7144(3) 0.1758(5) 0.0354(11) Uani 1 1 d . . .
H2 H 0.1255 0.6664 0.1332 0.042 Uiso 1 1 calc R . .
C3 C 0.15909(19) 0.7719(3) 0.2395(4) 0.0322(10) Uani 1 1 d . . .
H3 H 0.2004 0.7707 0.2482 0.039 Uiso 1 1 calc R . .
C4 C 0.12787(18) 0.8338(3) 0.2900(4) 0.0265(9) Uani 1 1 d . . .
C5 C 0.15168(19) 0.9080(3) 0.3532(4) 0.0301(10) Uani 1 1 d . . .
C6 C 0.11810(19) 0.9725(3) 0.3885(4) 0.0293(10) Uani 1 1 d . . .
C7 C 0.1396(2) 1.0459(3) 0.4636(4) 0.0352(11) Uani 1 1 d . . .
H7 H 0.1799 1.0614 0.4986 0.042 Uiso 1 1 calc R . .
C8 C 0.0900(2) 1.0895(3) 0.4748(5) 0.0379(11) Uani 1 1 d . . .
H8 H 0.0901 1.1395 0.5200 0.045 Uiso 1 1 calc R . .
C9 C 0.0387(2) 1.0432(3) 0.4040(4) 0.0336(11) Uani 1 1 d . . .
H9 H -0.0011 1.0594 0.3936 0.040 Uiso 1 1 calc R . .
C10 C 0.21825(18) 0.9247(3) 0.3815(4) 0.0280(10) Uani 1 1 d . . .
C11 C 0.2381(2) 0.9865(3) 0.3098(5) 0.0347(11) Uani 1 1 d . . .
H11 H 0.2100 1.0164 0.2437 0.042 Uiso 1 1 calc R . .
C12 C 0.2987(2) 1.0043(3) 0.3353(5) 0.0340(11) Uani 1 1 d . . .
H12 H 0.3113 1.0448 0.2846 0.041 Uiso 1 1 calc R . .
C13 C 0.34122(18) 0.9618(3) 0.4364(4) 0.0284(10) Uani 1 1 d . . .
C14 C 0.32174(19) 0.8988(3) 0.5079(4) 0.0338(11) Uani 1 1 d . . .
H14 H 0.3498 0.8690 0.5743 0.041 Uiso 1 1 calc R . .
C15 C 0.26078(19) 0.8810(3) 0.4797(5) 0.0347(11) Uani 1 1 d . . .
H15 H 0.2481 0.8389 0.5275 0.042 Uiso 1 1 calc R . .
C16 C 0.40718(18) 0.9832(3) 0.4625(4) 0.0295(10) Uani 1 1 d . . .
N1 N 0.06632(15) 0.8135(2) 0.2548(3) 0.0273(8) Uani 1 1 d . . .
N2 N 0.05503(15) 0.9724(2) 0.3533(4) 0.0295(8) Uani 1 1 d . . .
N3 N 0.44262(16) 0.9713(3) 0.5882(4) 0.0448(11) Uani 1 1 d . . .
H3A H 0.4807 0.9820 0.6071 0.054 Uiso 1 1 calc R . .
H3B H 0.4274 0.9529 0.6506 0.054 Uiso 1 1 calc R . .
O1 O 0.42660(13) 1.0096(2) 0.3686(3) 0.0355(8) Uani 1 1 d . . .
Cu1 Cu 0.0000 0.89011(5) 0.2500 0.0300(3) Uani 1 2 d S . .
C17 C 0.1189(4) 0.7582(5) 0.7693(9) 0.106(3) Uani 1 1 d . . .
H17 H 0.1188 0.8018 0.8358 0.127 Uiso 1 1 calc R A 1
Cl1A Cl 0.1309(8) 0.7996(6) 0.6359(14) 0.208(7) Uani 0.502(7) 1 d P B 1
Cl2A Cl 0.1722(3) 0.6901(5) 0.8397(5) 0.153(4) Uani 0.502(7) 1 d P B 1
Cl3A Cl 0.0484(4) 0.7053(4) 0.7307(11) 0.213(4) Uani 0.502(7) 1 d P . 1
Cl1B Cl 0.1035(6) 0.7983(9) 0.6094(12) 0.197(6) Uani 0.498(7) 1 d P B 2
Cl2B Cl 0.2006(3) 0.7699(5) 0.8577(8) 0.167(3) Uani 0.498(7) 1 d P B 2
Cl3B Cl 0.1034(3) 0.6605(3) 0.7867(5) 0.111(3) Uani 0.498(7) 1 d P B 2

loop_
_atom_site_aniso_label
_atom_site_aniso_U_11
_atom_site_aniso_U_22
_atom_site_aniso_U_33
_atom_site_aniso_U_23
_atom_site_aniso_U_13
_atom_site_aniso_U_12
C1 0.024(2) 0.025(2) 0.041(3) 0.000(2) 0.0076(19) -0.0034(19)
C2 0.035(3) 0.028(3) 0.045(3) 0.005(2) 0.015(2) 0.006(2)
C3 0.027(2) 0.034(3) 0.036(3) 0.009(2) 0.0085(19) 0.006(2)
C4 0.019(2) 0.030(2) 0.030(2) 0.0032(19) 0.0043(17) -0.0015(18)
C5 0.024(2) 0.039(3) 0.028(2) 0.0081(19) 0.0091(18) 0.002(2)
C6 0.025(2) 0.036(3) 0.027(2) 0.0043(19) 0.0071(18) -0.004(2)
C7 0.033(2) 0.038(3) 0.033(3) 0.000(2) 0.006(2) -0.009(2)
C8 0.045(3) 0.037(3) 0.033(3) -0.006(2) 0.014(2) -0.006(2)
C9 0.033(2) 0.034(3) 0.037(3) -0.001(2) 0.015(2) 0.002(2)
C10 0.022(2) 0.031(2) 0.028(2) 0.0005(19) 0.0020(17) -0.0030(19)
C11 0.027(2) 0.038(3) 0.034(3) 0.008(2) 0.0008(19) -0.002(2)
C12 0.028(2) 0.035(3) 0.038(3) 0.009(2) 0.008(2) -0.005(2)
C13 0.024(2) 0.037(3) 0.025(2) -0.0005(19) 0.0086(18) -0.0039(19)
C14 0.023(2) 0.044(3) 0.033(2) 0.009(2) 0.0054(18) 0.003(2)
C15 0.025(2) 0.043(3) 0.036(3) 0.010(2) 0.0082(19) 0.001(2)
C16 0.022(2) 0.034(3) 0.031(2) -0.002(2) 0.0050(18) -0.0011(19)
N1 0.0214(18) 0.027(2) 0.032(2) 0.0007(16) 0.0058(15) -0.0020(16)
N2 0.0248(18) 0.030(2) 0.035(2) 0.0011(16) 0.0098(16) 0.0020(17)
N3 0.0178(18) 0.085(4) 0.028(2) 0.005(2) 0.0011(16) -0.005(2)
O1 0.0252(16) 0.051(2) 0.0308(17) 0.0028(15) 0.0088(13) -0.0047(15)
Cu1 0.0223(4) 0.0304(5) 0.0373(5) 0.000 0.0083(3) 0.000
C17 0.149(8) 0.071(5) 0.134(7) -0.016(5) 0.100(7) -0.013(6)
Cl1A 0.383(19) 0.097(5) 0.239(14) 0.043(6) 0.248(14) 0.018(8)
Cl2A 0.169(7) 0.205(9) 0.088(4) -0.010(4) 0.039(4) 0.055(7)
Cl3A 0.155(7) 0.107(5) 0.381(13) 0.018(7) 0.079(8) -0.011(5)
Cl1B 0.252(11) 0.262(12) 0.101(5) 0.097(6) 0.088(6) 0.160(10)
Cl2B 0.104(4) 0.153(6) 0.271(9) -0.088(6) 0.094(5) 0.003(4)
Cl3B 0.175(7) 0.060(3) 0.121(4) -0.012(3) 0.079(4) -0.017(3)

loop_
_atom_type_symbol
_atom_type_description
_atom_type_scat_dispersion_real
_atom_type_scat_dispersion_imag
_atom_type_scat_source
C C 0.0030 0.0020 'International Tables Vol C Tables 4.2.6.8 and 6.1.1.4'
H H 0.0000 0.0000 'International Tables Vol C Tables 4.2.6.8 and 6.1.1.4'
N N 0.0060 0.0030 'International Tables Vol C Tables 4.2.6.8 and 6.1.1.4'
O O 0.0110 0.0060 'International Tables Vol C Tables 4.2.6.8 and 6.1.1.4'
Cl Cl 0.1480 0.1590 'International Tables Vol C Tables 4.2.6.8 and 6.1.1.4'
Cu Cu 0.3200 1.2650 'International Tables Vol C Tables 4.2.6.8 and 6.1.1.4'

loop_
_geom_angle_atom_site_label_1
_geom_angle_atom_site_label_2
_geom_angle_atom_site_label_3
_geom_angle
_geom_angle_site_symmetry_1
_geom_angle_site_symmetry_3
_geom_angle_publ_flag
N1 C1 C2 111.3(4) . . ?
N1 C1 H1 124.3 . . ?
C2 C1 H1 124.3 . . ?
C3 C2 C1 106.8(4) . . ?
C3 C2 H2 126.6 . . ?
C1 C2 H2 126.6 . . ?
C2 C3 C4 107.5(4) . . ?
C2 C3 H3 126.2 . . ?
C4 C3 H3 126.2 . . ?
N1 C4 C5 123.9(4) . . ?
N1 C4 C3 108.8(4) . . ?
C5 C4 C3 127.1(4) . . ?
C4 C5 C6 125.7(4) . . ?
C4 C5 C10 119.4(4) . . ?
C6 C5 C10 114.9(4) . . ?
N2 C6 C5 122.7(4) . . ?
N2 C6 C7 108.7(4) . . ?
C5 C6 C7 128.6(4) . . ?
C8 C7 C6 107.5(4) . . ?
C8 C7 H7 126.3 . . ?
C6 C7 H7 126.3 . . ?
C7 C8 C9 106.2(4) . . ?
C7 C8 H8 126.9 . . ?
C9 C8 H8 126.9 . . ?
N2 C9 C8 111.3(4) . . ?
N2 C9 H9 124.3 . . ?
C8 C9 H9 124.3 . . ?
C15 C10 C11 118.7(4) . . ?
C15 C10 C5 121.7(4) . . ?
C11 C10 C5 119.6(4) . . ?
C12 C11 C10 120.9(4) . . ?
C12 C11 H11 119.5 . . ?
C10 C11 H11 119.5 . . ?
C11 C12 C13 120.3(4) . . ?
C11 C12 H12 119.9 . . ?
C13 C12 H12 119.9 . . ?
C12 C13 C14 119.2(4) . . ?
C12 C13 C16 118.9(4) . . ?
C14 C13 C16 121.9(4) . . ?
C15 C14 C13 119.8(4) . . ?
C15 C14 H14 120.1 . . ?
C13 C14 H14 120.1 . . ?
C14 C15 C10 121.1(4) . . ?
C14 C15 H15 119.4 . . ?
C10 C15 H15 119.4 . . ?
O1 C16 N3 122.8(4) . . ?
O1 C16 C13 120.2(4) . . ?
N3 C16 C13 117.0(4) . . ?
C1 N1 C4 105.6(3) . . ?
C1 N1 Cu1 125.6(3) . . ?
C4 N1 Cu1 125.8(3) . . ?
C9 N2 C6 106.2(4) . . ?
C9 N2 Cu1 125.6(3) . . ?
C6 N2 Cu1 128.1(3) . . ?
C16 N3 H3A 120.0 . . ?
C16 N3 H3B 120.0 . . ?
H3A N3 H3B 120.0 . . ?
N2 Cu1 N2 93.1(2) . 2 ?
N2 Cu1 N1 146.79(14) . 2 ?
N2 Cu1 N1 91.95(14) 2 2 ?
N2 Cu1 N1 91.95(14) . . ?
N2 Cu1 N1 146.79(14) 2 . ?
N1 Cu1 N1 101.4(2) 2 . ?
Cl1A C17 Cl3B 125.9(7) . . ?
Cl1A C17 Cl2A 111.4(7) . . ?
Cl3B C17 Cl2A 58.0(5) . . ?
Cl1A C17 Cl1B 21.1(9) . . ?
Cl3B C17 Cl1B 118.5(8) . . ?
Cl2A C17 Cl1B 127.1(6) . . ?
Cl1A C17 Cl3A 111.8(9) . . ?
Cl3B C17 Cl3A 49.3(4) . . ?
Cl2A C17 Cl3A 107.2(6) . . ?
Cl1B C17 Cl3A 92.1(8) . . ?
Cl1A C17 Cl2B 89.0(8) . . ?
Cl3B C17 Cl2B 105.5(7) . . ?
Cl2A C17 Cl2B 47.8(4) . . ?
Cl1B C17 Cl2B 110.0(7) . . ?
Cl3A C17 Cl2B 153.6(7) . . ?
Cl1A C17 H17 108.8 . . ?
Cl3B C17 H17 125.1 . . ?
Cl2A C17 H17 108.8 . . ?
Cl1B C17 H17 110.6 . . ?
Cl3A C17 H17 108.8 . . ?
Cl2B C17 H17 77.6 . . ?
C17 Cl3A Cl3A 143.7(6) . 2_556 ?

loop_
_geom_bond_atom_site_label_1
_geom_bond_atom_site_label_2
_geom_bond_distance
_geom_bond_site_symmetry_2
_geom_bond_publ_flag
C1 N1 1.349(5) . ?
C1 C2 1.398(6) . ?
C1 H1 0.9300 . ?
C2 C3 1.359(6) . ?
C2 H2 0.9300 . ?
C3 C4 1.409(6) . ?
C3 H3 0.9300 . ?
C4 N1 1.398(5) . ?
C4 C5 1.399(6) . ?
C5 C6 1.402(6) . ?
C5 C10 1.501(6) . ?
C6 N2 1.393(5) . ?
C6 C7 1.424(6) . ?
C7 C8 1.371(6) . ?
C7 H7 0.9300 . ?
C8 C9 1.415(6) . ?
C8 H8 0.9300 . ?
C9 N2 1.350(5) . ?
C9 H9 0.9300 . ?
C10 C15 1.384(6) . ?
C10 C11 1.389(6) . ?
C11 C12 1.375(6) . ?
C11 H11 0.9300 . ?
C12 C13 1.391(6) . ?
C12 H12 0.9300 . ?
C13 C14 1.397(6) . ?
C13 C16 1.505(6) . ?
C14 C15 1.380(6) . ?
C14 H14 0.9300 . ?
C15 H15 0.9300 . ?
C16 O1 1.240(5) . ?
C16 N3 1.331(5) . ?
N1 Cu1 1.953(3) . ?
N2 Cu1 1.934(4) . ?
N3 H3A 0.8600 . ?
N3 H3B 0.8600 . ?
Cu1 N2 1.934(4) 2 ?
Cu1 N1 1.953(3) 2 ?
C17 Cl1A 1.609(12) . ?
C17 Cl3B 1.638(9) . ?
C17 Cl2A 1.655(10) . ?
C17 Cl1B 1.701(13) . ?
C17 Cl3A 1.776(10) . ?
C17 Cl2B 1.854(12) . ?
C17 H17 0.9800 . ?
Cl3A Cl3A 2.365(16) 2_556 ?
